data_7016240
loop_
_publ_author_name
'Nomura, Kotohiro'
'Fukuda, Hiroya'
'Katao, Shohei'
'Fujiki, Michiya'
'Kim, Hyun Joon'
'Kim, Dong-Hyun'
'Zhang, Shu'

_publ_section_title
;
 Effect of ligand substituents in olefin polymerisation by
 half-sandwich titanium complexes containing monoanionic
 iminoimidazolidide ligands-MAO catalyst systems.
;
_journal_issue 31
_journal_name_full 'Dalton transactions (Cambridge, England : 2003)'
_journal_page_first 7842
_journal_page_last 7849
_journal_paper_doi 10.1039/c1dt10467e
_journal_volume 40
_journal_year 2011
_chemical_formula_moiety 'C24 H27 Cl2 N3 Ti'
_chemical_formula_sum 'C24 H27 Cl2 N3 Ti'
_chemical_formula_weight 476.30
_space_group_IT_number 2
_symmetry_cell_setting triclinic
_symmetry_Int_Tables_number 2
_symmetry_space_group_name_Hall '-P 1'
_symmetry_space_group_name_H-M 'P -1'
_atom_sites_solution_hydrogens geom
_atom_sites_solution_primary direct
_atom_sites_solution_secondary difmap
_cell_angle_alpha 80.2807(10)
_cell_angle_beta 82.6310(11)
_cell_angle_gamma 62.5498(10)
_cell_formula_units_Z 2
_cell_length_a 8.2728(3)
_cell_length_b 9.4651(4)
_cell_length_c 16.8992(6)
_cell_measurement_reflns_used 9448
_cell_measurement_temperature 123
_cell_measurement_theta_max 27.46
_cell_measurement_theta_min 3.10
_cell_volume 1155.49(8)
_computing_cell_refinement 'RAPID AUTO'
_computing_data_collection 'RAPID AUTO (Rigaku, ????)'
_computing_data_reduction 'RAPID AUTO'
_computing_molecular_graphics 'CrystalStructure 4.0'
_computing_publication_material 'CrystalStructure 4.0 (Rigaku, 2010)'
_computing_structure_refinement 'SHELXL97 (Sheldrick, 2008)'
_computing_structure_solution 'Il Milione (Burla, et al., 2007)'
_diffrn_ambient_temperature 123
_diffrn_detector_area_resol_mean 10.000
_diffrn_measured_fraction_theta_full 0.993
_diffrn_measured_fraction_theta_max 0.993
_diffrn_measurement_device_type 'Rigaku R-AXIS RAPID'
_diffrn_measurement_method \w
_diffrn_radiation_type 'Mo K\a'
_diffrn_radiation_wavelength 0.71075
_diffrn_reflns_av_R_equivalents 0.0284
_diffrn_reflns_limit_h_max 9
_diffrn_reflns_limit_h_min -10
_diffrn_reflns_limit_k_max 12
_diffrn_reflns_limit_k_min -12
_diffrn_reflns_limit_l_max 21
_diffrn_reflns_limit_l_min -21
_diffrn_reflns_number 11559
_diffrn_reflns_theta_full 27.46
_diffrn_reflns_theta_max 27.46
_diffrn_standards_number 0
_exptl_absorpt_coefficient_mu 0.617
_exptl_absorpt_correction_T_max 0.929
_exptl_absorpt_correction_T_min 0.693
_exptl_absorpt_correction_type multi-scan
_exptl_absorpt_process_details 'ABSCOR (Rigaku, 1995)'
_exptl_crystal_colour yellow
_exptl_crystal_density_diffrn 1.369
_exptl_crystal_density_method 'not measured'
_exptl_crystal_description block
_exptl_crystal_F_000 496.00
_exptl_crystal_size_max 0.450
_exptl_crystal_size_mid 0.450
_exptl_crystal_size_min 0.120
_refine_diff_density_max 0.380
_refine_diff_density_min -0.520
_refine_ls_extinction_method none
_refine_ls_goodness_of_fit_ref 1.112
_refine_ls_hydrogen_treatment constr
_refine_ls_number_parameters 295
_refine_ls_number_reflns 5250
_refine_ls_number_restraints 0
_refine_ls_R_factor_gt 0.0333
_refine_ls_shift/su_max 0.001
_refine_ls_structure_factor_coef Fsqd
_refine_ls_weighting_details 'w = 1/[\s^2^(Fo^2^)+(0.0452P)^2^+0.7158P] where P=(Fo^2^+2Fc^2^)/3'
_refine_ls_weighting_scheme calc
_refine_ls_wR_factor_ref 0.0997
_reflns_number_gt 4496
_reflns_number_total 5250
_reflns_threshold_expression F^2^>2.0\s(F^2^)
_cod_data_source_file c1dt10467e.txt
_cod_data_source_block Cp-MePh
_cod_original_cell_volume 1155.48(7)
_cod_database_code 7016240

loop_
_symmetry_equiv_pos_site_id
_symmetry_equiv_pos_as_xyz
1 +X,+Y,+Z
2 -X,-Y,-Z

loop_
_atom_site_label
_atom_site_type_symbol
_atom_site_fract_x
_atom_site_fract_y
_atom_site_fract_z
_atom_site_U_iso_or_equiv
_atom_site_adp_type
_atom_site_occupancy
_atom_site_symmetry_multiplicity
_atom_site_calc_flag
_atom_site_refinement_flags
_atom_site_disorder_assembly
_atom_site_disorder_group
Ti1 Ti 0.33380(4) -0.13443(4) 0.771315(18) 0.01708(9) Uani 1.0 2 d . . .
Cl1 Cl 0.62540(6) -0.18322(6) 0.79403(3) 0.02457(12) Uani 1.0 2 d . . .
Cl2 Cl 0.39779(7) -0.30405(6) 0.67574(3) 0.02948(12) Uani 1.0 2 d . . .
N1 N 0.2446(2) 0.06495(18) 0.71980(9) 0.0181(3) Uani 1.0 2 d . . .
N2 N 0.1296(3) 0.32957(18) 0.75414(9) 0.0207(4) Uani 1.0 2 d . . .
N3 N 0.0901(3) 0.30296(18) 0.63220(9) 0.0210(4) Uani 1.0 2 d . . .
C1 C 0.3287(3) -0.2709(3) 0.90460(12) 0.0286(5) Uani 1.0 2 d . . .
C2 C 0.2280(3) -0.1038(3) 0.90673(11) 0.0269(4) Uani 1.0 2 d . . .
C3 C 0.0752(3) -0.0482(3) 0.86152(12) 0.0287(5) Uani 1.0 2 d . . .
C4 C 0.0833(3) -0.1802(3) 0.82898(13) 0.0297(5) Uani 1.0 2 d . . .
C5 C 0.2390(4) -0.3172(3) 0.85720(12) 0.0309(5) Uani 1.0 2 d . . .
C6 C 0.1605(3) 0.2212(2) 0.70329(10) 0.0163(4) Uani 1.0 2 d . . .
C7 C 0.0566(3) 0.4940(3) 0.71256(11) 0.0247(4) Uani 1.0 2 d . . .
C8 C -0.0066(3) 0.4765(3) 0.63508(12) 0.0272(5) Uani 1.0 2 d . . .
C9 C 0.1961(3) 0.2914(2) 0.83288(10) 0.0203(4) Uani 1.0 2 d . . .
C10 C 0.3817(3) 0.2392(3) 0.84125(11) 0.0236(4) Uani 1.0 2 d . . .
C11 C 0.4419(3) 0.2036(3) 0.91897(13) 0.0314(5) Uani 1.0 2 d . . .
C12 C 0.3198(4) 0.2235(3) 0.98529(12) 0.0351(5) Uani 1.0 2 d . . .
C13 C 0.1371(4) 0.2809(3) 0.97572(12) 0.0340(5) Uani 1.0 2 d . . .
C14 C 0.0697(3) 0.3163(3) 0.89906(11) 0.0259(4) Uani 1.0 2 d . . .
C15 C 0.5124(3) 0.2255(3) 0.76875(13) 0.0300(5) Uani 1.0 2 d . . .
C16 C -0.1317(3) 0.3817(3) 0.89014(14) 0.0362(5) Uani 1.0 2 d . . .
C17 C 0.0999(3) 0.2376(2) 0.56011(10) 0.0193(4) Uani 1.0 2 d . . .
C18 C -0.0521(3) 0.2265(3) 0.54106(12) 0.0268(4) Uani 1.0 2 d . . .
C19 C -0.0455(4) 0.1783(3) 0.46663(13) 0.0350(5) Uani 1.0 2 d . . .
C20 C 0.1064(4) 0.1429(3) 0.41444(12) 0.0367(6) Uani 1.0 2 d . . .
C21 C 0.2560(4) 0.1547(3) 0.43475(12) 0.0330(5) Uani 1.0 2 d . . .
C22 C 0.2545(3) 0.2044(3) 0.50789(11) 0.0243(4) Uani 1.0 2 d . . .
C23 C -0.2166(4) 0.2639(4) 0.59891(16) 0.0436(6) Uani 1.0 2 d . . .
C24 C 0.4088(3) 0.2306(3) 0.52916(15) 0.0373(5) Uani 1.0 2 d . . .
H1 H 0.4451 -0.3404 0.9267 0.0408 Uiso 1.0 2 calc R . .
H2 H 0.2638 -0.0361 0.9290 0.0367 Uiso 1.0 2 calc R . .
H3 H -0.0162 0.0580 0.8536 0.0404 Uiso 1.0 2 calc R . .
H4 H 0.0066 -0.1738 0.7965 0.0330 Uiso 1.0 2 calc R . .
H5 H 0.2832 -0.4228 0.8449 0.0412 Uiso 1.0 2 calc R . .
H6 H 0.1521 0.5313 0.7009 0.0296 Uiso 1.0 2 calc R . .
H7 H -0.0465 0.5695 0.7445 0.0296 Uiso 1.0 2 calc R . .
H8 H -0.1405 0.5157 0.6379 0.0326 Uiso 1.0 2 calc R . .
H9 H 0.0289 0.5355 0.5877 0.0326 Uiso 1.0 2 calc R . .
H10 H 0.5678 0.1652 0.9264 0.0377 Uiso 1.0 2 calc R . .
H11 H 0.3628 0.1973 1.0378 0.0422 Uiso 1.0 2 calc R . .
H12 H 0.0547 0.2969 1.0218 0.0408 Uiso 1.0 2 calc R . .
H13 H 0.4703 0.3293 0.7349 0.0360 Uiso 1.0 2 calc R . .
H14 H 0.5176 0.1445 0.7379 0.0360 Uiso 1.0 2 calc R . .
H15 H 0.6341 0.1936 0.7863 0.0360 Uiso 1.0 2 calc R . .
H16 H -0.1511 0.3516 0.8408 0.0434 Uiso 1.0 2 calc R . .
H17 H -0.1898 0.4989 0.8873 0.0434 Uiso 1.0 2 calc R . .
H18 H -0.1854 0.3372 0.9365 0.0434 Uiso 1.0 2 calc R . .
H19 H -0.1473 0.1698 0.4517 0.0421 Uiso 1.0 2 calc R . .
H20 H 0.1084 0.1101 0.3641 0.0441 Uiso 1.0 2 calc R . .
H21 H 0.3606 0.1287 0.3985 0.0396 Uiso 1.0 2 calc R . .
H22 H -0.2818 0.2052 0.5889 0.0524 Uiso 1.0 2 calc R . .
H23 H -0.2977 0.3795 0.5914 0.0524 Uiso 1.0 2 calc R . .
H24 H -0.1774 0.2315 0.6542 0.0524 Uiso 1.0 2 calc R . .
H25 H 0.3663 0.3451 0.5317 0.0448 Uiso 1.0 2 calc R . .
H26 H 0.5093 0.1939 0.4881 0.0448 Uiso 1.0 2 calc R . .
H27 H 0.4514 0.1699 0.5816 0.0448 Uiso 1.0 2 calc R . .

loop_
_atom_site_aniso_label
_atom_site_aniso_U_11
_atom_site_aniso_U_22
_atom_site_aniso_U_33
_atom_site_aniso_U_12
_atom_site_aniso_U_13
_atom_site_aniso_U_23
Ti1 0.01971(17) 0.01685(17) 0.01339(16) -0.00739(13) -0.00197(11) -0.00032(11)
Cl1 0.0186(3) 0.0287(3) 0.0219(3) -0.00663(19) -0.00467(16) -0.00111(17)
Cl2 0.0422(3) 0.0295(3) 0.0210(3) -0.0186(3) 0.00117(19) -0.00914(18)
N1 0.0205(8) 0.0195(8) 0.0138(7) -0.0087(7) -0.0039(6) 0.0003(6)
N2 0.0286(9) 0.0144(7) 0.0147(8) -0.0061(7) -0.0049(6) 0.0009(6)
N3 0.0284(9) 0.0157(8) 0.0152(8) -0.0066(7) -0.0072(6) 0.0018(6)
C1 0.0340(11) 0.0302(11) 0.0167(9) -0.0134(10) -0.0003(8) 0.0053(8)
C2 0.0362(11) 0.0308(11) 0.0163(9) -0.0181(10) 0.0048(8) -0.0047(8)
C3 0.0266(10) 0.0272(11) 0.0262(10) -0.0094(9) 0.0062(8) -0.0017(8)
C4 0.0302(11) 0.0448(13) 0.0236(10) -0.0270(10) 0.0018(8) -0.0006(9)
C5 0.0455(13) 0.0281(11) 0.0244(10) -0.0236(10) 0.0089(9) -0.0038(8)
C6 0.0148(8) 0.0202(9) 0.0134(8) -0.0081(7) -0.0016(6) 0.0003(7)
C7 0.0336(11) 0.0160(9) 0.0197(9) -0.0073(8) -0.0049(8) 0.0010(7)
C8 0.0369(11) 0.0165(9) 0.0223(10) -0.0069(9) -0.0084(8) 0.0019(7)
C9 0.0296(10) 0.0172(9) 0.0144(9) -0.0105(8) -0.0033(7) -0.0013(7)
C10 0.0290(10) 0.0210(9) 0.0205(9) -0.0111(8) -0.0038(8) -0.0003(7)
C11 0.0389(12) 0.0314(11) 0.0275(11) -0.0170(10) -0.0129(9) -0.0010(9)
C12 0.0556(15) 0.0327(12) 0.0181(10) -0.0186(11) -0.0127(10) -0.0014(8)
C13 0.0526(14) 0.0288(11) 0.0163(10) -0.0159(11) 0.0050(9) -0.0040(8)
C14 0.0341(11) 0.0200(10) 0.0201(10) -0.0103(9) 0.0015(8) -0.0009(7)
C15 0.0270(10) 0.0322(11) 0.0299(11) -0.0138(9) -0.0013(8) 0.0001(9)
C16 0.0317(12) 0.0321(12) 0.0344(12) -0.0089(10) 0.0066(9) -0.0007(9)
C17 0.0258(9) 0.0181(9) 0.0126(8) -0.0090(8) -0.0061(7) 0.0029(7)
C18 0.0320(11) 0.0262(10) 0.0246(10) -0.0161(9) -0.0060(8) 0.0029(8)
C19 0.0519(14) 0.0333(12) 0.0307(12) -0.0265(11) -0.0195(10) 0.0039(9)
C20 0.0692(17) 0.0248(11) 0.0177(10) -0.0215(11) -0.0103(10) 0.0008(8)
C21 0.0457(13) 0.0202(10) 0.0208(10) -0.0071(10) 0.0045(9) 0.0005(8)
C22 0.0254(10) 0.0190(9) 0.0213(10) -0.0054(8) -0.0032(8) 0.0037(7)
C23 0.0362(13) 0.0523(15) 0.0510(15) -0.0284(12) 0.0039(11) -0.0076(12)
C24 0.0254(11) 0.0394(13) 0.0413(13) -0.0120(10) -0.0008(9) 0.0012(10)

loop_
_atom_type_symbol
_atom_type_description
_atom_type_scat_dispersion_real
_atom_type_scat_dispersion_imag
_atom_type_scat_source
C C 0.0033 0.0016
;
International Tables for Crystallography
(1992, Vol. C, Tables 4.2.6.8 and 6.1.1.4)
;
H H 0.0000 0.0000
;
International Tables for Crystallography
(1992, Vol. C, Table 6.1.1.4)
;
Cl Cl 0.1484 0.1585
;
International Tables for Crystallography
(1992, Vol. C, Tables 4.2.6.8 and 6.1.1.4)
;
N N 0.0061 0.0033
;
International Tables for Crystallography
(1992, Vol. C, Tables 4.2.6.8 and 6.1.1.4)
;
Ti Ti 0.2776 0.4457
;
International Tables for Crystallography
(1992, Vol. C, Tables 4.2.6.8 and 6.1.1.4)
;

loop_
_geom_angle_atom_site_label_1
_geom_angle_atom_site_label_2
_geom_angle_atom_site_label_3
_geom_angle
_geom_angle_publ_flag
_geom_angle_site_symmetry_1
_geom_angle_site_symmetry_2
_geom_angle_site_symmetry_3
Cl1 Ti1 Cl2 100.27(3) yes . . .
Cl1 Ti1 N1 101.84(7) yes . . .
Cl1 Ti1 C1 86.21(7) yes . . .
Cl1 Ti1 C2 93.72(7) yes . . .
Cl1 Ti1 C3 127.25(7) yes . . .
Cl1 Ti1 C4 143.13(6) yes . . .
Cl1 Ti1 C5 112.22(6) yes . . .
Cl2 Ti1 N1 106.80(6) yes . . .
Cl2 Ti1 C1 110.72(7) yes . . .
Cl2 Ti1 C2 141.55(7) yes . . .
Cl2 Ti1 C3 126.19(8) yes . . .
Cl2 Ti1 C4 92.07(7) yes . . .
Cl2 Ti1 C5 84.69(6) yes . . .
N1 Ti1 C1 139.47(7) yes . . .
N1 Ti1 C2 105.02(7) yes . . .
N1 Ti1 C3 88.45(7) yes . . .
N1 Ti1 C4 107.62(8) yes . . .
N1 Ti1 C5 141.56(8) yes . . .
C1 Ti1 C2 34.46(7) yes . . .
C1 Ti1 C3 57.06(7) yes . . .
C1 Ti1 C4 56.96(9) yes . . .
C1 Ti1 C5 33.73(10) yes . . .
C2 Ti1 C3 34.54(8) yes . . .
C2 Ti1 C4 57.74(10) yes . . .
C2 Ti1 C5 56.89(9) yes . . .
C3 Ti1 C4 34.99(10) yes . . .
C3 Ti1 C5 57.02(8) yes . . .
C4 Ti1 C5 34.20(7) yes . . .
Ti1 N1 C6 163.23(14) yes . . .
C6 N2 C7 111.70(15) yes . . .
C6 N2 C9 125.44(14) yes . . .
C7 N2 C9 121.42(18) yes . . .
C6 N3 C8 112.08(17) yes . . .
C6 N3 C17 127.34(15) yes . . .
C8 N3 C17 120.57(14) yes . . .
Ti1 C1 C2 70.95(11) yes . . .
Ti1 C1 C5 73.45(13) yes . . .
C2 C1 C5 108.03(19) yes . . .
Ti1 C2 C1 74.60(12) yes . . .
Ti1 C2 C3 72.55(12) yes . . .
C1 C2 C3 108.0(3) yes . . .
Ti1 C3 C2 72.92(12) yes . . .
Ti1 C3 C4 73.00(13) yes . . .
C2 C3 C4 108.11(18) yes . . .
Ti1 C4 C3 72.01(15) yes . . .
Ti1 C4 C5 74.73(16) yes . . .
C3 C4 C5 107.3(3) yes . . .
Ti1 C5 C1 72.82(15) yes . . .
Ti1 C5 C4 71.08(15) yes . . .
C1 C5 C4 108.5(3) yes . . .
N1 C6 N2 126.13(16) yes . . .
N1 C6 N3 125.64(19) yes . . .
N2 C6 N3 108.23(15) yes . . .
N2 C7 C8 102.13(18) yes . . .
N3 C8 C7 102.52(15) yes . . .
N2 C9 C10 119.42(16) yes . . .
N2 C9 C14 118.23(18) yes . . .
C10 C9 C14 122.25(18) yes . . .
C9 C10 C11 117.95(18) yes . . .
C9 C10 C15 121.15(18) yes . . .
C11 C10 C15 120.9(2) yes . . .
C10 C11 C12 120.6(3) yes . . .
C11 C12 C13 120.5(2) yes . . .
C12 C13 C14 121.2(2) yes . . .
C9 C14 C13 117.4(2) yes . . .
C9 C14 C16 122.49(19) yes . . .
C13 C14 C16 120.10(19) yes . . .
N3 C17 C18 118.71(17) yes . . .
N3 C17 C22 118.2(2) yes . . .
C18 C17 C22 122.72(19) yes . . .
C17 C18 C19 117.4(2) yes . . .
C17 C18 C23 121.1(3) yes . . .
C19 C18 C23 121.5(3) yes . . .
C18 C19 C20 121.0(3) yes . . .
C19 C20 C21 120.6(3) yes . . .
C20 C21 C22 120.4(2) yes . . .
C17 C22 C21 117.9(3) yes . . .
C17 C22 C24 120.3(2) yes . . .
C21 C22 C24 121.8(2) yes . . .
Ti1 C1 H1 116.543 no . . .
C2 C1 H1 126.795 no . . .
C5 C1 H1 124.882 no . . .
Ti1 C2 H2 112.787 no . . .
C1 C2 H2 126.919 no . . .
C3 C2 H2 124.661 no . . .
Ti1 C3 H3 119.491 no . . .
C2 C3 H3 126.076 no . . .
C4 C3 H3 125.816 no . . .
Ti1 C4 H4 117.243 no . . .
C3 C4 H4 124.750 no . . .
C5 C4 H4 127.878 no . . .
Ti1 C5 H5 119.301 no . . .
C1 C5 H5 123.837 no . . .
C4 C5 H5 127.554 no . . .
N2 C7 H6 111.340 no . . .
N2 C7 H7 111.340 no . . .
C8 C7 H6 111.349 no . . .
C8 C7 H7 111.343 no . . .
H6 C7 H7 109.217 no . . .
N3 C8 H8 111.259 no . . .
N3 C8 H9 111.267 no . . .
C7 C8 H8 111.255 no . . .
C7 C8 H9 111.263 no . . .
H8 C8 H9 109.176 no . . .
C10 C11 H10 119.691 no . . .
C12 C11 H10 119.700 no . . .
C11 C12 H11 119.727 no . . .
C13 C12 H11 119.732 no . . .
C12 C13 H12 119.424 no . . .
C14 C13 H12 119.422 no . . .
C10 C15 H13 109.465 no . . .
C10 C15 H14 109.473 no . . .
C10 C15 H15 109.466 no . . .
H13 C15 H14 109.483 no . . .
H13 C15 H15 109.469 no . . .
H14 C15 H15 109.471 no . . .
C14 C16 H16 109.468 no . . .
C14 C16 H17 109.475 no . . .
C14 C16 H18 109.478 no . . .
H16 C16 H17 109.466 no . . .
H16 C16 H18 109.464 no . . .
H17 C16 H18 109.478 no . . .
C18 C19 H19 119.509 no . . .
C20 C19 H19 119.512 no . . .
C19 C20 H20 119.724 no . . .
C21 C20 H20 119.722 no . . .
C20 C21 H21 119.782 no . . .
C22 C21 H21 119.770 no . . .
C18 C23 H22 109.480 no . . .
C18 C23 H23 109.470 no . . .
C18 C23 H24 109.468 no . . .
H22 C23 H23 109.474 no . . .
H22 C23 H24 109.469 no . . .
H23 C23 H24 109.466 no . . .
C22 C24 H25 109.474 no . . .
C22 C24 H26 109.464 no . . .
C22 C24 H27 109.477 no . . .
H25 C24 H26 109.469 no . . .
H25 C24 H27 109.470 no . . .
H26 C24 H27 109.472 no . . .

loop_
_geom_bond_atom_site_label_1
_geom_bond_atom_site_label_2
_geom_bond_distance
_geom_bond_publ_flag
_geom_bond_site_symmetry_1
_geom_bond_site_symmetry_2
Ti1 Cl1 2.3088(7) yes . .
Ti1 Cl2 2.3106(7) yes . .
Ti1 N1 1.7860(15) yes . .
Ti1 C1 2.406(2) yes . .
Ti1 C2 2.3586(19) yes . .
Ti1 C3 2.354(2) yes . .
Ti1 C4 2.367(3) yes . .
Ti1 C5 2.414(3) yes . .
N1 C6 1.308(3) yes . .
N2 C6 1.362(3) yes . .
N2 C7 1.468(3) yes . .
N2 C9 1.430(3) yes . .
N3 C6 1.353(3) yes . .
N3 C8 1.465(3) yes . .
N3 C17 1.434(3) yes . .
C1 C2 1.412(3) yes . .
C1 C5 1.398(4) yes . .
C2 C3 1.399(4) yes . .
C3 C4 1.419(4) yes . .
C4 C5 1.406(3) yes . .
C7 C8 1.531(4) yes . .
C9 C10 1.398(3) yes . .
C9 C14 1.400(3) yes . .
C10 C11 1.397(3) yes . .
C10 C15 1.507(3) yes . .
C11 C12 1.385(3) yes . .
C12 C13 1.372(4) yes . .
C13 C14 1.403(3) yes . .
C14 C16 1.505(4) yes . .
C17 C18 1.391(4) yes . .
C17 C22 1.395(3) yes . .
C18 C19 1.395(4) yes . .
C18 C23 1.504(4) yes . .
C19 C20 1.377(4) yes . .
C20 C21 1.382(5) yes . .
C21 C22 1.391(4) yes . .
C22 C24 1.504(4) yes . .
C1 H1 0.962 no . .
C2 H2 0.962 no . .
C3 H3 0.938 no . .
C4 H4 0.866 no . .
C5 H5 0.943 no . .
C7 H6 0.990 no . .
C7 H7 0.990 no . .
C8 H8 0.990 no . .
C8 H9 0.990 no . .
C11 H10 0.950 no . .
C12 H11 0.950 no . .
C13 H12 0.950 no . .
C15 H13 0.980 no . .
C15 H14 0.980 no . .
C15 H15 0.980 no . .
C16 H16 0.980 no . .
C16 H17 0.980 no . .
C16 H18 0.980 no . .
C19 H19 0.950 no . .
C20 H20 0.950 no . .
C21 H21 0.950 no . .
C23 H22 0.980 no . .
C23 H23 0.980 no . .
C23 H24 0.980 no . .
C24 H25 0.980 no . .
C24 H26 0.980 no . .
C24 H27 0.980 no . .

loop_
_geom_contact_atom_site_label_1
_geom_contact_atom_site_label_2
_geom_contact_distance
_geom_contact_publ_flag
_geom_contact_site_symmetry_1
_geom_contact_site_symmetry_2
Cl1 C15 3.497(3) no . .
N1 C9 2.966(3) no . .
N1 C10 3.418(4) no . .
N1 C15 3.449(4) no . .
N1 C17 2.987(3) no . .
N2 C15 2.881(3) no . .
N2 C16 2.885(3) no . .
N2 C17 3.597(3) no . .
N3 C9 3.582(3) no . .
N3 C23 2.862(4) no . .
N3 C24 2.831(3) no . .
C2 C14 3.552(3) no . .
C3 C14 3.591(4) no . .
C6 C10 3.214(3) no . .
C6 C14 3.473(3) no . .
C6 C15 3.263(4) no . .
C6 C18 3.424(3) no . .
C6 C22 3.307(3) no . .
C6 C24 3.379(3) no . .
C7 C10 3.395(3) no . .
C7 C14 3.302(3) no . .
C7 C15 3.584(3) no . .
C7 C16 3.437(3) no . .
C8 C18 3.242(4) no . .
C8 C22 3.387(3) no . .
C8 C23 3.369(5) no . .
C8 C24 3.590(3) no . .
C9 C12 2.758(3) no . .
C10 C13 2.793(3) no . .
C11 C14 2.801(4) no . .
C17 C20 2.744(3) no . .
C18 C21 2.798(3) no . .
C19 C22 2.788(4) no . .
C7 C20 3.495(3) no . 2_566
C8 C20 3.282(3) no . 2_566
C8 C21 3.229(3) no . 2_566
C8 C22 3.501(3) no . 2_566
C15 C23 3.485(4) no . 1_655
C18 C19 3.555(4) no . 2_556
C19 C18 3.555(4) no . 2_556
C19 C19 3.134(4) no . 2_556
C19 C20 3.554(4) no . 2_556
C20 C7 3.495(3) no . 2_566
C20 C8 3.282(3) no . 2_566
C20 C19 3.554(4) no . 2_556
C20 C23 3.566(4) no . 2_556
C21 C8 3.229(3) no . 2_566
C21 C24 3.424(3) no . 2_656
C22 C8 3.501(3) no . 2_566
C23 C15 3.485(4) no . 1_455
C23 C20 3.566(4) no . 2_556
C24 C21 3.424(3) no . 2_656
Ti1 H14 3.5462 no . .
Cl1 H1 3.0863 no . .
Cl1 H2 3.4016 no . .
Cl1 H14 2.8263 no . .
Cl1 H15 3.5811 no . .
Cl2 H4 3.4110 no . .
Cl2 H5 3.0875 no . .
N1 H2 3.5071 no . .
N1 H3 2.9326 no . .
N1 H14 2.7537 no . .
N1 H24 3.3512 no . .
N1 H27 3.0214 no . .
N2 H3 3.4306 no . .
N2 H8 2.8776 no . .
N2 H9 3.1084 no . .
N2 H13 2.7945 no . .
N2 H14 2.8634 no . .
N2 H16 2.5228 no . .
N2 H17 3.2259 no . .
N3 H6 2.8821 no . .
N3 H7 3.1117 no . .
N3 H23 3.0896 no . .
N3 H24 2.5642 no . .
N3 H25 2.8077 no . .
N3 H27 2.7371 no . .
C1 H3 3.1797 no . .
C1 H4 3.1159 no . .
C2 H4 3.1106 no . .
C2 H5 3.1757 no . .
C3 H1 3.2033 no . .
C3 H5 3.1932 no . .
C3 H16 3.3375 no . .
C4 H1 3.1981 no . .
C4 H2 3.2021 no . .
C5 H2 3.2017 no . .
C5 H3 3.1811 no . .
C6 H3 3.2831 no . .
C6 H6 2.8973 no . .
C6 H7 3.0906 no . .
C6 H8 2.9079 no . .
C6 H9 3.0744 no . .
C6 H13 3.2950 no . .
C6 H14 2.8140 no . .
C6 H16 3.1725 no . .
C6 H24 2.9713 no . .
C6 H25 3.4801 no . .
C6 H27 2.8722 no . .
C7 H13 3.0821 no . .
C7 H16 3.1080 no . .
C7 H17 3.3611 no . .
C8 H23 3.1482 no . .
C8 H24 3.1829 no . .
C8 H25 3.1514 no . .
C9 H2 3.0811 no . .
C9 H3 3.3535 no . .
C9 H6 2.8277 no . .
C9 H7 2.7854 no . .
C9 H10 3.2569 no . .
C9 H12 3.2569 no . .
C9 H13 2.7577 no . .
C9 H14 2.7990 no . .
C9 H15 3.3212 no . .
C9 H16 2.6478 no . .
C9 H17 2.9952 no . .
C9 H18 3.2849 no . .
C10 H2 3.2573 no . .
C10 H6 3.3123 no . .
C10 H11 3.2708 no . .
C11 H2 3.1990 no . .
C11 H12 3.2470 no . .
C11 H13 3.1573 no . .
C11 H14 3.1357 no . .
C11 H15 2.5652 no . .
C12 H2 3.0184 no . .
C13 H2 2.9005 no . .
C13 H10 3.2469 no . .
C13 H16 3.2777 no . .
C13 H17 2.9414 no . .
C13 H18 2.6198 no . .
C14 H2 2.9429 no . .
C14 H3 3.0744 no . .
C14 H7 3.1458 no . .
C14 H11 3.2708 no . .
C15 H6 3.2211 no . .
C15 H10 2.6822 no . .
C15 H27 3.4283 no . .
C16 H3 2.9111 no . .
C16 H7 2.9908 no . .
C16 H12 2.6666 no . .
C17 H8 2.8783 no . .
C17 H9 2.7126 no . .
C17 H19 3.2425 no . .
C17 H21 3.2495 no . .
C17 H22 3.2785 no . .
C17 H23 2.9363 no . .
C17 H24 2.6359 no . .
C17 H25 2.7847 no . .
C17 H26 3.3081 no . .
C17 H27 2.7335 no . .
C18 H8 3.1730 no . .
C18 H9 3.5133 no . .
C18 H20 3.2663 no . .
C19 H21 3.2505 no . .
C19 H22 2.6146 no . .
C19 H23 2.9979 no . .
C19 H24 3.2608 no . .
C21 H19 3.2496 no . .
C21 H25 3.1081 no . .
C21 H26 2.5798 no . .
C21 H27 3.1863 no . .
C22 H9 3.2418 no . .
C22 H20 3.2624 no . .
C23 H8 2.9204 no . .
C23 H19 2.6871 no . .
C24 H9 3.3147 no . .
C24 H21 2.6949 no . .
H1 H2 2.5660 no . .
H1 H5 2.4736 no . .
H2 H3 2.5010 no . .
H2 H11 3.5164 no . .
H2 H12 3.3667 no . .
H3 H4 2.4628 no . .
H3 H16 2.4531 no . .
H3 H18 2.8718 no . .
H4 H5 2.5134 no . .
H6 H8 2.8388 no . .
H6 H9 2.2680 no . .
H6 H13 2.5081 no . .
H6 H14 3.5274 no . .
H6 H25 3.4567 no . .
H7 H8 2.2674 no . .
H7 H9 2.6830 no . .
H7 H16 2.7926 no . .
H7 H17 2.6699 no . .
H8 H16 3.5237 no . .
H8 H23 2.4742 no . .
H8 H24 2.8090 no . .
H9 H25 2.6823 no . .
H10 H11 2.3267 no . .
H10 H13 3.3696 no . .
H10 H14 3.3147 no . .
H10 H15 2.3590 no . .
H11 H12 2.3098 no . .
H12 H16 3.5383 no . .
H12 H17 3.0098 no . .
H12 H18 2.4537 no . .
H13 H27 3.2648 no . .
H14 H27 2.7152 no . .
H16 H24 3.5911 no . .
H19 H20 2.3161 no . .
H19 H22 2.4452 no . .
H19 H23 3.0998 no . .
H19 H24 3.5254 no . .
H20 H21 2.3251 no . .
H21 H25 3.3067 no . .
H21 H26 2.3830 no . .
H21 H27 3.3996 no . .
Ti1 H21 3.5842 no . 2_656
Cl1 H4 3.2011 no . 1_655
Cl1 H7 2.7868 no . 1_645
Cl1 H11 2.8339 no . 2_657
Cl1 H17 2.9412 no . 1_645
Cl1 H20 3.4259 no . 2_656
Cl1 H21 3.2032 no . 2_656
Cl2 H6 3.0357 no . 1_545
Cl2 H8 3.4122 no . 1_645
Cl2 H13 3.2350 no . 1_545
Cl2 H19 2.8884 no . 2_556
Cl2 H21 3.1683 no . 2_656
Cl2 H23 3.3038 no . 1_645
Cl2 H26 2.9259 no . 2_656
N1 H21 3.4742 no . 2_656
C1 H10 3.5030 no . 2_657
C1 H11 3.2324 no . 2_657
C1 H12 3.3572 no . 2_557
C1 H17 3.5518 no . 1_645
C1 H18 2.8827 no . 2_557
C2 H10 3.3024 no . 2_657
C2 H11 3.3001 no . 2_657
C2 H12 3.5690 no . 2_557
C2 H18 3.2443 no . 2_557
C3 H12 3.2870 no . 2_557
C3 H15 3.5602 no . 1_455
C4 H6 3.5646 no . 1_545
C4 H7 3.5608 no . 1_545
C4 H12 2.8918 no . 2_557
C5 H6 3.5017 no . 1_545
C5 H12 2.9239 no . 2_557
C5 H18 3.4416 no . 2_557
C7 H4 3.4959 no . 1_565
C7 H5 3.4875 no . 1_565
C7 H20 3.4171 no . 2_566
C8 H21 3.5330 no . 2_566
C9 H5 3.1467 no . 1_565
C10 H5 2.9246 no . 1_565
C11 H1 3.4973 no . 2_657
C11 H2 3.4224 no . 2_657
C11 H5 3.2323 no . 1_565
C11 H11 3.3550 no . 2_657
C12 H1 3.2398 no . 2_657
C12 H2 3.4485 no . 2_657
C12 H10 3.4609 no . 2_657
C12 H17 3.3764 no . 2_567
C13 H12 3.5613 no . 2_567
C13 H17 3.5516 no . 2_567
C14 H5 3.5918 no . 1_565
C15 H5 3.3671 no . 1_565
C15 H22 3.2781 no . 1_655
C15 H24 3.0271 no . 1_655
C16 H1 3.3256 no . 1_465
C17 H9 2.9572 no . 2_566
C18 H9 2.9121 no . 2_566
C18 H19 3.3167 no . 2_556
C18 H20 3.5200 no . 2_556
C19 H6 3.4828 no . 2_566
C19 H9 2.7692 no . 2_566
C19 H19 3.0807 no . 2_556
C19 H22 3.5815 no . 2_556
C19 H26 3.5909 no . 1_455
C20 H6 3.2932 no . 2_566
C20 H7 3.3910 no . 2_566
C20 H8 3.3340 no . 2_566
C20 H9 2.7114 no . 2_566
C20 H19 3.3175 no . 2_556
C20 H22 2.9328 no . 2_556
C20 H27 3.4873 no . 2_656
C21 H8 2.9008 no . 2_566
C21 H9 2.7890 no . 2_566
C21 H22 3.4027 no . 2_556
C21 H26 3.1062 no . 2_656
C21 H27 2.9379 no . 2_656
C22 H8 3.1734 no . 2_566
C22 H9 2.9104 no . 2_566
C22 H21 3.5965 no . 2_656
C22 H26 3.3455 no . 2_656
C23 H13 3.1382 no . 1_455
C23 H14 3.4208 no . 1_455
C23 H15 3.3230 no . 1_455
C23 H20 3.1940 no . 2_556
C23 H25 3.4720 no . 1_455
C23 H26 3.4618 no . 1_455
C23 H27 3.3124 no . 1_455
C24 H19 3.5504 no . 1_655
C24 H21 3.1482 no . 2_656
C24 H22 2.7642 no . 1_655
H1 C11 3.4973 no . 2_657
H1 C12 3.2398 no . 2_657
H1 C16 3.3256 no . 1_645
H1 H1 3.4075 no . 2_647
H1 H10 3.1744 no . 2_657
H1 H11 2.6862 no . 2_657
H1 H17 2.7330 no . 1_645
H1 H18 3.1688 no . 1_645
H1 H18 2.9412 no . 2_557
H2 C11 3.4224 no . 2_657
H2 C12 3.4485 no . 2_657
H2 H10 2.7749 no . 2_657
H2 H11 2.8272 no . 2_657
H2 H18 3.5847 no . 2_557
H3 H10 3.2405 no . 1_455
H3 H15 2.8697 no . 1_455
H4 Cl1 3.2011 no . 1_455
H4 C7 3.4959 no . 1_545
H4 H6 3.1264 no . 1_545
H4 H7 2.9447 no . 1_545
H4 H12 3.1594 no . 2_557
H4 H15 3.4165 no . 1_455
H4 H20 2.8651 no . 2_556
H5 C7 3.4875 no . 1_545
H5 C9 3.1467 no . 1_545
H5 C10 2.9246 no . 1_545
H5 C11 3.2323 no . 1_545
H5 C14 3.5918 no . 1_545
H5 C15 3.3671 no . 1_545
H5 H6 2.9581 no . 1_545
H5 H7 3.4257 no . 1_545
H5 H12 3.2449 no . 2_557
H5 H13 2.9569 no . 1_545
H6 Cl2 3.0357 no . 1_565
H6 C4 3.5646 no . 1_565
H6 C5 3.5017 no . 1_565
H6 C19 3.4828 no . 2_566
H6 C20 3.2932 no . 2_566
H6 H4 3.1264 no . 1_565
H6 H5 2.9581 no . 1_565
H6 H19 3.4812 no . 2_566
H6 H20 3.1587 no . 2_566
H7 Cl1 2.7868 no . 1_465
H7 C4 3.5608 no . 1_565
H7 C20 3.3910 no . 2_566
H7 H4 2.9447 no . 1_565
H7 H5 3.4257 no . 1_565
H7 H20 3.1232 no . 2_566
H8 Cl2 3.4122 no . 1_465
H8 C20 3.3340 no . 2_566
H8 C21 2.9008 no . 2_566
H8 C22 3.1734 no . 2_566
H8 H21 2.9938 no . 2_566
H8 H25 3.3574 no . 2_566
H9 C17 2.9572 no . 2_566
H9 C18 2.9121 no . 2_566
H9 C19 2.7692 no . 2_566
H9 C20 2.7114 no . 2_566
H9 C21 2.7890 no . 2_566
H9 C22 2.9104 no . 2_566
H9 H9 3.2845 no . 2_566
H9 H19 3.3023 no . 2_566
H9 H20 3.2219 no . 2_566
H9 H21 3.3398 no . 2_566
H10 C1 3.5030 no . 2_657
H10 C2 3.3024 no . 2_657
H10 C12 3.4609 no . 2_657
H10 H1 3.1744 no . 2_657
H10 H2 2.7749 no . 2_657
H10 H3 3.2405 no . 1_655
H10 H11 3.1692 no . 2_657
H10 H16 3.5595 no . 1_655
H10 H18 3.1772 no . 1_655
H11 Cl1 2.8339 no . 2_657
H11 C1 3.2324 no . 2_657
H11 C2 3.3001 no . 2_657
H11 C11 3.3550 no . 2_657
H11 H1 2.6862 no . 2_657
H11 H2 2.8272 no . 2_657
H11 H10 3.1692 no . 2_657
H11 H17 2.9802 no . 2_567
H12 C1 3.3572 no . 2_557
H12 C2 3.5690 no . 2_557
H12 C3 3.2870 no . 2_557
H12 C4 2.8918 no . 2_557
H12 C5 2.9239 no . 2_557
H12 C13 3.5613 no . 2_567
H12 H4 3.1594 no . 2_557
H12 H5 3.2449 no . 2_557
H12 H12 3.4857 no . 2_567
H12 H17 3.2820 no . 2_567
H13 Cl2 3.2350 no . 1_565
H13 C23 3.1382 no . 1_655
H13 H5 2.9569 no . 1_565
H13 H22 3.0223 no . 1_655
H13 H23 3.0079 no . 1_655
H13 H24 2.8514 no . 1_655
H14 C23 3.4208 no . 1_655
H14 H20 3.3923 no . 2_656
H14 H21 3.4682 no . 2_656
H14 H22 2.9574 no . 1_655
H14 H24 3.1071 no . 1_655
H15 C3 3.5602 no . 1_655
H15 C23 3.3230 no . 1_655
H15 H3 2.8697 no . 1_655
H15 H4 3.4165 no . 1_655
H15 H16 3.0937 no . 1_655
H15 H22 3.3141 no . 1_655
H15 H23 3.5700 no . 1_655
H15 H24 2.6267 no . 1_655
H16 H10 3.5595 no . 1_455
H16 H15 3.0937 no . 1_455
H17 Cl1 2.9412 no . 1_465
H17 C1 3.5518 no . 1_465
H17 C12 3.3764 no . 2_567
H17 C13 3.5516 no . 2_567
H17 H1 2.7330 no . 1_465
H17 H11 2.9802 no . 2_567
H17 H12 3.2820 no . 2_567
H18 C1 2.8827 no . 2_557
H18 C2 3.2443 no . 2_557
H18 C5 3.4416 no . 2_557
H18 H1 3.1688 no . 1_465
H18 H1 2.9412 no . 2_557
H18 H2 3.5847 no . 2_557
H18 H10 3.1772 no . 1_455
H19 Cl2 2.8884 no . 2_556
H19 C18 3.3167 no . 2_556
H19 C19 3.0807 no . 2_556
H19 C20 3.3175 no . 2_556
H19 C24 3.5504 no . 1_455
H19 H6 3.4812 no . 2_566
H19 H9 3.3023 no . 2_566
H19 H19 3.3108 no . 2_556
H19 H26 2.7396 no . 1_455
H20 Cl1 3.4259 no . 2_656
H20 C7 3.4171 no . 2_566
H20 C18 3.5200 no . 2_556
H20 C23 3.1940 no . 2_556
H20 H4 2.8651 no . 2_556
H20 H6 3.1587 no . 2_566
H20 H7 3.1232 no . 2_566
H20 H9 3.2219 no . 2_566
H20 H14 3.3923 no . 2_656
H20 H22 2.6728 no . 2_556
H20 H24 3.0765 no . 2_556
H20 H27 3.5024 no . 2_656
H21 Ti1 3.5842 no . 2_656
H21 Cl1 3.2032 no . 2_656
H21 Cl2 3.1683 no . 2_656
H21 N1 3.4742 no . 2_656
H21 C8 3.5330 no . 2_566
H21 C22 3.5965 no . 2_656
H21 C24 3.1482 no . 2_656
H21 H8 2.9938 no . 2_566
H21 H9 3.3398 no . 2_566
H21 H14 3.4682 no . 2_656
H21 H22 3.4779 no . 2_556
H21 H26 3.1108 no . 2_656
H21 H27 2.5057 no . 2_656
H22 C15 3.2781 no . 1_455
H22 C19 3.5815 no . 2_556
H22 C20 2.9328 no . 2_556
H22 C21 3.4027 no . 2_556
H22 C24 2.7642 no . 1_455
H22 H13 3.0223 no . 1_455
H22 H14 2.9574 no . 1_455
H22 H15 3.3141 no . 1_455
H22 H20 2.6728 no . 2_556
H22 H21 3.4779 no . 2_556
H22 H25 2.8102 no . 1_455
H22 H26 2.6241 no . 1_455
H22 H27 2.4007 no . 1_455
H23 Cl2 3.3038 no . 1_465
H23 H13 3.0079 no . 1_455
H23 H15 3.5700 no . 1_455
H23 H25 3.2429 no . 1_455
H23 H25 2.9245 no . 2_566
H23 H27 3.5027 no . 1_455
H24 C15 3.0271 no . 1_455
H24 H13 2.8514 no . 1_455
H24 H14 3.1071 no . 1_455
H24 H15 2.6267 no . 1_455
H24 H20 3.0765 no . 2_556
H25 C23 3.4720 no . 1_655
H25 H8 3.3574 no . 2_566
H25 H22 2.8102 no . 1_655
H25 H23 3.2429 no . 1_655
H25 H23 2.9245 no . 2_566
H26 Cl2 2.9259 no . 2_656
H26 C19 3.5909 no . 1_655
H26 C21 3.1062 no . 2_656
H26 C22 3.3455 no . 2_656
H26 C23 3.4618 no . 1_655
H26 H19 2.7396 no . 1_655
H26 H21 3.1108 no . 2_656
H26 H22 2.6241 no . 1_655
H27 C20 3.4873 no . 2_656
H27 C21 2.9379 no . 2_656
H27 C23 3.3124 no . 1_655
H27 H20 3.5024 no . 2_656
H27 H21 2.5057 no . 2_656
H27 H22 2.4007 no . 1_655
H27 H23 3.5027 no . 1_655

loop_
_geom_torsion_atom_site_label_1
_geom_torsion_atom_site_label_2
_geom_torsion_atom_site_label_3
_geom_torsion_atom_site_label_4
_geom_torsion
_geom_torsion_publ_flag
_geom_torsion_site_symmetry_1
_geom_torsion_site_symmetry_2
_geom_torsion_site_symmetry_3
_geom_torsion_site_symmetry_4
Cl1 Ti1 C1 C2 102.21(11) no . . . .
Cl1 Ti1 C1 C5 -141.42(7) no . . . .
Cl1 Ti1 C2 C1 -77.77(10) no . . . .
Cl1 Ti1 C2 C3 167.26(9) no . . . .
Cl1 Ti1 C3 C2 -16.05(14) no . . . .
Cl1 Ti1 C3 C4 -131.77(7) no . . . .
Cl1 Ti1 C4 C3 81.64(11) no . . . .
Cl1 Ti1 C4 C5 -32.79(17) no . . . .
Cl1 Ti1 C5 C1 42.23(9) no . . . .
Cl1 Ti1 C5 C4 159.45(7) no . . . .
Cl2 Ti1 C1 C2 -158.24(8) no . . . .
Cl2 Ti1 C1 C5 -41.86(9) no . . . .
Cl2 Ti1 C2 C1 33.90(16) no . . . .
Cl2 Ti1 C2 C3 -81.07(10) no . . . .
Cl2 Ti1 C3 C2 130.44(9) no . . . .
Cl2 Ti1 C3 C4 14.73(10) no . . . .
Cl2 Ti1 C4 C3 -168.15(7) no . . . .
Cl2 Ti1 C4 C5 77.42(10) no . . . .
Cl2 Ti1 C5 C1 141.18(8) no . . . .
Cl2 Ti1 C5 C4 -101.60(9) no . . . .
N1 Ti1 C1 C2 -1.6(2) no . . . .
N1 Ti1 C1 C5 114.76(14) no . . . .
N1 Ti1 C2 C1 178.91(11) no . . . .
N1 Ti1 C2 C3 63.94(13) no . . . .
N1 Ti1 C3 C2 -119.78(12) no . . . .
N1 Ti1 C3 C4 124.50(10) no . . . .
N1 Ti1 C4 C3 -59.80(11) no . . . .
N1 Ti1 C4 C5 -174.23(10) no . . . .
N1 Ti1 C5 C1 -108.35(14) no . . . .
N1 Ti1 C5 C4 8.87(19) no . . . .
C1 Ti1 C2 C1 0.00(12) no . . . .
C1 Ti1 C2 C3 -115.0(2) no . . . .
C2 Ti1 C1 C2 -0.00(12) no . . . .
C2 Ti1 C1 C5 116.37(18) no . . . .
C1 Ti1 C3 C2 37.67(10) no . . . .
C1 Ti1 C3 C4 -78.04(11) no . . . .
C3 Ti1 C1 C2 -37.76(11) no . . . .
C3 Ti1 C1 C5 78.61(12) no . . . .
C1 Ti1 C4 C3 78.34(11) no . . . .
C1 Ti1 C4 C5 -36.09(9) no . . . .
C4 Ti1 C1 C2 -79.78(11) no . . . .
C4 Ti1 C1 C5 36.60(9) no . . . .
C1 Ti1 C5 C1 0.00(8) no . . . .
C1 Ti1 C5 C4 117.22(15) no . . . .
C5 Ti1 C1 C2 -116.37(16) no . . . .
C5 Ti1 C1 C5 0.00(9) no . . . .
C2 Ti1 C3 C2 0.00(11) no . . . .
C2 Ti1 C3 C4 -115.72(17) no . . . .
C3 Ti1 C2 C1 115.0(2) no . . . .
C3 Ti1 C2 C3 0.00(12) no . . . .
C2 Ti1 C4 C3 37.16(8) no . . . .
C2 Ti1 C4 C5 -77.27(11) no . . . .
C4 Ti1 C2 C1 77.31(12) no . . . .
C4 Ti1 C2 C3 -37.66(9) no . . . .
C2 Ti1 C5 C1 -37.24(8) no . . . .
C2 Ti1 C5 C4 79.98(10) no . . . .
C5 Ti1 C2 C1 36.43(10) no . . . .
C5 Ti1 C2 C3 -78.54(12) no . . . .
C3 Ti1 C4 C3 0.00(8) no . . . .
C3 Ti1 C4 C5 -114.43(16) no . . . .
C4 Ti1 C3 C2 115.72(15) no . . . .
C4 Ti1 C3 C4 0.00(9) no . . . .
C3 Ti1 C5 C1 -78.72(11) no . . . .
C3 Ti1 C5 C4 38.50(9) no . . . .
C5 Ti1 C3 C2 78.13(11) no . . . .
C5 Ti1 C3 C4 -37.59(9) no . . . .
C4 Ti1 C5 C1 -117.22(17) no . . . .
C4 Ti1 C5 C4 0.00(12) no . . . .
C5 Ti1 C4 C3 114.43(18) no . . . .
C5 Ti1 C4 C5 0.00(11) no . . . .
C6 N2 C7 C8 16.5(2) no . . . .
C7 N2 C6 N1 171.36(18) no . . . .
C7 N2 C6 N3 -8.3(3) no . . . .
C6 N2 C9 C10 72.0(3) no . . . .
C6 N2 C9 C14 -111.4(2) no . . . .
C9 N2 C6 N1 5.0(4) no . . . .
C9 N2 C6 N3 -174.62(18) no . . . .
C7 N2 C9 C10 -93.1(2) no . . . .
C7 N2 C9 C14 83.4(3) no . . . .
C9 N2 C7 C8 -176.54(15) no . . . .
C6 N3 C8 C7 14.2(3) no . . . .
C8 N3 C6 N1 175.95(18) no . . . .
C8 N3 C6 N2 -4.4(3) no . . . .
C6 N3 C17 C18 101.7(2) no . . . .
C6 N3 C17 C22 -85.2(3) no . . . .
C17 N3 C6 N1 -3.2(4) no . . . .
C17 N3 C6 N2 176.43(18) no . . . .
C8 N3 C17 C18 -77.4(3) no . . . .
C8 N3 C17 C22 95.7(2) no . . . .
C17 N3 C8 C7 -166.56(17) no . . . .
Ti1 C1 C2 Ti1 0.0 no . . . .
Ti1 C1 C2 C3 65.39(12) no . . . .
Ti1 C1 C5 Ti1 0.0 no . . . .
Ti1 C1 C5 C4 -62.52(13) no . . . .
C2 C1 C5 Ti1 62.94(16) no . . . .
C2 C1 C5 C4 0.4(3) no . . . .
C5 C1 C2 Ti1 -64.57(16) no . . . .
C5 C1 C2 C3 0.8(3) no . . . .
Ti1 C2 C3 Ti1 0.000(10) no . . . .
Ti1 C2 C3 C4 65.02(12) no . . . .
C1 C2 C3 Ti1 -66.75(15) no . . . .
C1 C2 C3 C4 -1.7(3) no . . . .
Ti1 C3 C4 Ti1 0.0 no . . . .
Ti1 C3 C4 C5 66.95(13) no . . . .
C2 C3 C4 Ti1 -64.97(16) no . . . .
C2 C3 C4 C5 2.0(3) no . . . .
Ti1 C4 C5 Ti1 0.0 no . . . .
Ti1 C4 C5 C1 63.64(14) no . . . .
C3 C4 C5 Ti1 -65.12(17) no . . . .
C3 C4 C5 C1 -1.5(3) no . . . .
N2 C7 C8 N3 -17.35(19) no . . . .
N2 C9 C10 C11 179.76(17) no . . . .
N2 C9 C10 C15 1.1(3) no . . . .
N2 C9 C14 C13 -178.88(17) no . . . .
N2 C9 C14 C16 -0.2(3) no . . . .
C10 C9 C14 C13 -2.4(3) no . . . .
C10 C9 C14 C16 176.27(18) no . . . .
C14 C9 C10 C11 3.3(3) no . . . .
C14 C9 C10 C15 -175.29(18) no . . . .
C9 C10 C11 C12 -1.6(4) no . . . .
C15 C10 C11 C12 177.0(2) no . . . .
C10 C11 C12 C13 -0.9(4) no . . . .
C11 C12 C13 C14 1.9(4) no . . . .
C12 C13 C14 C9 -0.2(4) no . . . .
C12 C13 C14 C16 -179.0(2) no . . . .
N3 C17 C18 C19 173.45(14) no . . . .
N3 C17 C18 C23 -7.0(3) no . . . .
N3 C17 C22 C21 -174.34(13) no . . . .
N3 C17 C22 C24 2.5(3) no . . . .
C18 C17 C22 C21 -1.5(3) no . . . .
C18 C17 C22 C24 175.32(15) no . . . .
C22 C17 C18 C19 0.7(3) no . . . .
C22 C17 C18 C23 -179.76(15) no . . . .
C17 C18 C19 C20 0.2(3) no . . . .
C23 C18 C19 C20 -179.39(18) no . . . .
C18 C19 C20 C21 -0.1(3) no . . . .
C19 C20 C21 C22 -0.8(3) no . . . .
C20 C21 C22 C17 1.5(3) no . . . .
C20 C21 C22 C24 -175.25(16) no . . . .
